data_7151968
loop_
_publ_author_name
'Oberg, Elisabet'
'Geng, Xue-Li'
'Santoni, Marie-Pierre'
'Ott, Sascha'

_publ_section_title
;
 C,C-Diacetylenic phosphaalkenes in palladium-catalyzed cross-coupling
 reactions.
;
_journal_issue 18
_journal_name_full 'Organic &amp; biomolecular chemistry'
_journal_page_first 6246
_journal_page_last 6255
_journal_paper_doi 10.1039/c1ob05705g
_journal_volume 9
_journal_year 2011
_chemical_compound_source 'Synthesized by the authors. See text'
_chemical_formula_moiety 'C32 H42 N O2 P Si'
_chemical_formula_sum 'C32 H42 N O2 P Si'
_chemical_formula_weight 531.73
_chemical_name_systematic
;
?
;
_space_group_IT_number 60
_symmetry_cell_setting orthorhombic
_symmetry_space_group_name_Hall '-P 2n 2ab'
_symmetry_space_group_name_H-M 'P b c n'
_atom_sites_solution_hydrogens geom
_atom_sites_solution_primary direct
_atom_sites_solution_secondary difmap
_audit_creation_method SHELXL-97
_cell_angle_alpha 90
_cell_angle_beta 90
_cell_angle_gamma 90
_cell_formula_units_Z 8
_cell_length_a 46.284(3)
_cell_length_b 12.2793(7)
_cell_length_c 11.1201(7)
_cell_measurement_reflns_used 11697
_cell_measurement_temperature 100
_cell_measurement_theta_max 23.69
_cell_measurement_theta_min 2.51
_cell_volume 6319.9(7)
_computing_cell_refinement 'SAINT V7.68A(Bruker AXS, )'
_computing_data_collection 'APEX2 (Bruker AXS, 1)'
_computing_data_reduction 'SAINT V7.68A(Bruker AXS, )'
_computing_molecular_graphics 'SHELXTL v6.12 (Bruker AXS, 2001)'
_computing_publication_material 'UdMX (Maris, 2004)'
_computing_structure_refinement 'SHELXL97 (Sheldrick, 2008)'
_computing_structure_solution 'SHELXS97 (Sheldrick, 2008)'
_diffrn_ambient_temperature 100
_diffrn_detector_area_resol_mean 8.3
_diffrn_measured_fraction_theta_full 0.968
_diffrn_measured_fraction_theta_max 0.968
_diffrn_measurement_device_type 'Bruker APEX II'
_diffrn_measurement_method \w
_diffrn_radiation_monochromator Graphite
_diffrn_radiation_source 'X-ray Sealed tube'
_diffrn_radiation_type MoK\a
_diffrn_radiation_wavelength 0.71073
_diffrn_reflns_av_R_equivalents 0.081
_diffrn_reflns_av_sigmaI/netI 0.0679
_diffrn_reflns_limit_h_max 64
_diffrn_reflns_limit_h_min -67
_diffrn_reflns_limit_k_max 17
_diffrn_reflns_limit_k_min -17
_diffrn_reflns_limit_l_max 16
_diffrn_reflns_limit_l_min -16
_diffrn_reflns_number 122634
_diffrn_reflns_theta_full 31.24
_diffrn_reflns_theta_max 31.24
_diffrn_reflns_theta_min 0.88
_exptl_absorpt_coefficient_mu 0.152
_exptl_absorpt_correction_T_max 0.9879
_exptl_absorpt_correction_T_min 0.9166
_exptl_absorpt_correction_type multi-scan
_exptl_absorpt_process_details 'Sadabs (Sheldrick, 1996)'
_exptl_crystal_colour yellow
_exptl_crystal_density_diffrn 1.118
_exptl_crystal_density_method 'not measured'
_exptl_crystal_description plate
_exptl_crystal_F_000 2288
_exptl_crystal_size_max 0.32
_exptl_crystal_size_mid 0.19
_exptl_crystal_size_min 0.08
_refine_diff_density_max 1.124
_refine_diff_density_min -0.835
_refine_diff_density_rms 0.081
_refine_ls_extinction_method none
_refine_ls_goodness_of_fit_ref 1.058
_refine_ls_hydrogen_treatment constr
_refine_ls_matrix_type full
_refine_ls_number_parameters 346
_refine_ls_number_reflns 9959
_refine_ls_number_restraints 0
_refine_ls_restrained_S_all 1.058
_refine_ls_R_factor_all 0.1212
_refine_ls_R_factor_gt 0.0732
_refine_ls_shift/su_max 0.001
_refine_ls_shift/su_mean 0.000
_refine_ls_structure_factor_coef Fsqd
_refine_ls_weighting_details 'calc w=1/[\s^2^(Fo^2^)+(0.1274P)^2^+0.4877P] where P=(Fo^2^+2Fc^2^)/3'
_refine_ls_weighting_scheme calc
_refine_ls_wR_factor_gt 0.2194
_refine_ls_wR_factor_ref 0.2376
_reflns_number_gt 5660
_reflns_number_total 9959
_reflns_threshold_expression I>2\s(I)
_cod_data_source_file c1ob05705g.txt
_cod_data_source_block smp06
_cod_depositor_comments
;
The following automatic conversions were performed:

'_symmetry_cell_setting' value 'Orthorhombic' changed to
'orthorhombic' according to
/home/saulius/struct/CIF-dictionaries/cif_core.dic dictionary named
'cif_core.dic' version 2.4.1 from 2010-06-29.

'_geom_bond_publ_flag'
value 'Y' changed to 'y' according to
/home/saulius/struct/CIF-dictionaries/cif_core.dic dictionary named
'cif_core.dic' version 2.4.1 from 2010-06-29 (38
times).

'_geom_angle_publ_flag' value 'Y' changed to 'y' according
to /home/saulius/struct/CIF-dictionaries/cif_core.dic dictionary
named 'cif_core.dic' version 2.4.1 from 2010-06-29 (59
times).

'_geom_torsion_publ_flag' value 'Y' changed to 'y' according
to /home/saulius/struct/CIF-dictionaries/cif_core.dic dictionary
named 'cif_core.dic' version 2.4.1 from 2010-06-29 (63 times).

Automatic conversion script
Id: cif_fix_values 1715 2011-07-08 13:25:40Z adriana 
;
_cod_original_sg_symbol_H-M Pbcn
_cod_database_code 7151968

loop_
_symmetry_equiv_pos_as_xyz
'x, y, z'
'-x+1/2, -y+1/2, z+1/2'
'-x, y, -z+1/2'
'x+1/2, -y+1/2, -z'
'-x, -y, -z'
'x-1/2, y-1/2, -z-1/2'
'x, -y, z-1/2'
'-x-1/2, y-1/2, z'

loop_
_atom_site_label
_atom_site_type_symbol
_atom_site_fract_x
_atom_site_fract_y
_atom_site_fract_z
_atom_site_U_iso_or_equiv
_atom_site_adp_type
_atom_site_occupancy
_atom_site_symmetry_multiplicity
_atom_site_calc_flag
_atom_site_refinement_flags
Si1 Si 0.238436(17) 0.09669(6) 1.08136(7) 0.0392(2) Uani 1 1 d .
P1 P 0.173681(13) 0.27952(5) 0.73243(6) 0.02933(17) Uani 1 1 d .
N1 N -0.00847(9) 0.1208(3) 1.0168(8) 0.121(2) Uani 1 1 d .
O1 O -0.02379(7) 0.1085(3) 0.9289(6) 0.148(3) Uani 1 1 d .
C30 C 0.02271(8) 0.1445(3) 1.0012(6) 0.0902(18) Uani 1 1 d .
O20 O -0.01731(9) 0.1123(3) 1.1179(6) 0.160(2) Uani 1 1 d .
C1 C 0.16391(5) 0.22539(18) 0.8670(2) 0.0283(5) Uani 1 1 d .
C2 C 0.18641(5) 0.1831(2) 0.9415(2) 0.0343(5) Uani 1 1 d .
C3 C 0.20614(6) 0.1468(2) 1.0020(3) 0.0407(6) Uani 1 1 d .
C4 C 0.13485(5) 0.21555(18) 0.9082(2) 0.0294(5) Uani 1 1 d .
C5 C 0.11046(6) 0.20434(19) 0.9382(2) 0.0344(6) Uani 1 1 d .
C6 C 0.13924(5) 0.32571(18) 0.66786(19) 0.0238(4) Uani 1 1 d .
C7 C 0.12210(5) 0.25376(18) 0.5967(2) 0.0269(5) Uani 1 1 d .
C8 C 0.09479(5) 0.28951(19) 0.5613(2) 0.0309(5) Uani 1 1 d .
H8 H 0.0829 0.2410 0.5169 0.037 Uiso 1 1 calc R
C9 C 0.08415(5) 0.39237(19) 0.5877(2) 0.0294(5) Uani 1 1 d .
C10 C 0.10204(5) 0.46243(18) 0.6492(2) 0.0267(5) Uani 1 1 d .
H10 H 0.0953 0.5341 0.6650 0.032 Uiso 1 1 calc R
C11 C 0.12943(5) 0.43393(17) 0.68914(19) 0.0232(4) Uani 1 1 d .
C12 C 0.13192(6) 0.13997(19) 0.5510(2) 0.0334(5) Uani 1 1 d .
C13 C 0.13116(7) 0.0549(2) 0.6528(2) 0.0418(7) Uani 1 1 d .
H13A H 0.1363 -0.0168 0.6205 0.063 Uiso 1 1 calc R
H13B H 0.1117 0.0518 0.6872 0.063 Uiso 1 1 calc R
H13C H 0.1450 0.0754 0.7156 0.063 Uiso 1 1 calc R
C14 C 0.16227(6) 0.1457(2) 0.4951(3) 0.0419(6) Uani 1 1 d .
H14A H 0.1624 0.2003 0.4308 0.063 Uiso 1 1 calc R
H14B H 0.1674 0.0744 0.4618 0.063 Uiso 1 1 calc R
H14C H 0.1763 0.1661 0.5571 0.063 Uiso 1 1 calc R
C15 C 0.11204(7) 0.0971(2) 0.4516(3) 0.0425(7) Uani 1 1 d .
H15A H 0.1098 0.1528 0.3892 0.064 Uiso 1 1 calc R
H15B H 0.0931 0.0797 0.4858 0.064 Uiso 1 1 calc R
H15C H 0.1205 0.0312 0.4163 0.064 Uiso 1 1 calc R
C16 C 0.05360(5) 0.4263(2) 0.5474(3) 0.0365(6) Uani 1 1 d .
C17 C 0.04658(7) 0.3826(3) 0.4223(3) 0.0590(9) Uani 1 1 d .
H17A H 0.0611 0.4084 0.3649 0.088 Uiso 1 1 calc R
H17B H 0.0275 0.4085 0.3976 0.088 Uiso 1 1 calc R
H17C H 0.0467 0.3028 0.4240 0.088 Uiso 1 1 calc R
C18 C 0.04999(7) 0.5506(3) 0.5461(4) 0.0781(14) Uani 1 1 d .
H18A H 0.0524 0.5790 0.6279 0.117 Uiso 1 1 calc R
H18B H 0.0307 0.5691 0.5163 0.117 Uiso 1 1 calc R
H18C H 0.0646 0.5829 0.4934 0.117 Uiso 1 1 calc R
C19 C 0.03178(6) 0.3824(3) 0.6365(3) 0.0575(9) Uani 1 1 d .
H19A H 0.0327 0.3027 0.6372 0.086 Uiso 1 1 calc R
H19B H 0.0123 0.4058 0.6129 0.086 Uiso 1 1 calc R
H19C H 0.0362 0.4103 0.7169 0.086 Uiso 1 1 calc R
C20 C 0.14741(5) 0.52428(18) 0.7519(2) 0.0267(5) Uani 1 1 d .
C21 C 0.13399(6) 0.63769(19) 0.7323(3) 0.0371(6) Uani 1 1 d .
H21A H 0.1157 0.6427 0.7765 0.056 Uiso 1 1 calc R
H21B H 0.1304 0.6489 0.6463 0.056 Uiso 1 1 calc R
H21C H 0.1473 0.6937 0.7616 0.056 Uiso 1 1 calc R
C22 C 0.14867(6) 0.5059(2) 0.8882(2) 0.0368(6) Uani 1 1 d .
H22A H 0.1597 0.4397 0.9053 0.055 Uiso 1 1 calc R
H22B H 0.1290 0.4980 0.9198 0.055 Uiso 1 1 calc R
H22C H 0.1581 0.5684 0.9266 0.055 Uiso 1 1 calc R
C23 C 0.17817(5) 0.5337(2) 0.7018(2) 0.0355(6) Uani 1 1 d .
H23A H 0.1878 0.5967 0.7381 0.053 Uiso 1 1 calc R
H23B H 0.1774 0.5430 0.6144 0.053 Uiso 1 1 calc R
H23C H 0.1890 0.4674 0.7211 0.053 Uiso 1 1 calc R
C24 C 0.27007(6) 0.1320(3) 0.9872(3) 0.0486(7) Uani 1 1 d .
H24A H 0.2685 0.0953 0.9092 0.073 Uiso 1 1 calc R
H24B H 0.2878 0.1084 1.0277 0.073 Uiso 1 1 calc R
H24C H 0.2707 0.2110 0.9748 0.073 Uiso 1 1 calc R
C25 C 0.23967(7) 0.1614(3) 1.2308(3) 0.0545(8) Uani 1 1 d .
H25A H 0.2408 0.2406 1.2213 0.082 Uiso 1 1 calc R
H25B H 0.2567 0.1355 1.2746 0.082 Uiso 1 1 calc R
H25C H 0.2222 0.1424 1.2759 0.082 Uiso 1 1 calc R
C26 C 0.23661(8) -0.0538(3) 1.0978(4) 0.0681(11) Uani 1 1 d .
H26A H 0.2218 -0.0727 1.1573 0.102 Uiso 1 1 calc R
H26B H 0.2554 -0.0814 1.1245 0.102 Uiso 1 1 calc R
H26C H 0.2316 -0.0867 1.0202 0.102 Uiso 1 1 calc R
C27 C 0.08041(6) 0.1845(2) 0.9617(3) 0.0443(7) Uani 1 1 d .
C28 C 0.06118(6) 0.1802(3) 0.8671(4) 0.0573(9) Uani 1 1 d .
H28 H 0.0679 0.1917 0.7874 0.069 Uiso 1 1 calc R
C29 C 0.03234(8) 0.1594(3) 0.8869(5) 0.0824(14) Uani 1 1 d .
H29 H 0.0193 0.1556 0.8212 0.099 Uiso 1 1 calc R
C31 C 0.04090(10) 0.1470(3) 1.0973(5) 0.0843(15) Uani 1 1 d .
H31 H 0.0337 0.1350 1.1763 0.101 Uiso 1 1 calc R
C32 C 0.07016(8) 0.1674(3) 1.0786(4) 0.0602(9) Uani 1 1 d .
H32 H 0.0831 0.1698 1.1449 0.072 Uiso 1 1 calc R

loop_
_atom_site_aniso_label
_atom_site_aniso_U_11
_atom_site_aniso_U_22
_atom_site_aniso_U_33
_atom_site_aniso_U_23
_atom_site_aniso_U_13
_atom_site_aniso_U_12
Si1 0.0361(4) 0.0369(4) 0.0446(4) 0.0090(3) -0.0157(3) -0.0035(3)
P1 0.0232(3) 0.0316(3) 0.0332(3) 0.0050(3) -0.0014(2) 0.0041(2)
N1 0.051(2) 0.0401(18) 0.273(8) 0.021(3) 0.067(4) 0.0100(17)
O1 0.0362(18) 0.060(2) 0.348(8) -0.003(3) 0.037(3) 0.0006(15)
C30 0.0350(19) 0.0336(17) 0.202(6) 0.017(3) 0.045(3) 0.0056(15)
O20 0.072(2) 0.108(3) 0.299(7) 0.024(4) 0.102(4) 0.000(2)
C1 0.0287(11) 0.0248(11) 0.0314(12) 0.0016(9) -0.0050(9) 0.0012(9)
C2 0.0339(13) 0.0299(12) 0.0392(14) 0.0048(10) -0.0059(11) -0.0014(10)
C3 0.0388(14) 0.0390(14) 0.0444(15) 0.0103(12) -0.0100(12) -0.0021(12)
C4 0.0356(13) 0.0227(11) 0.0298(12) 0.0028(9) -0.0028(10) 0.0014(9)
C5 0.0409(14) 0.0208(11) 0.0415(14) 0.0050(10) 0.0049(11) 0.0039(10)
C6 0.0225(10) 0.0241(10) 0.0249(10) 0.0043(8) 0.0002(8) 0.0024(8)
C7 0.0298(12) 0.0215(10) 0.0295(12) 0.0040(9) -0.0001(9) 0.0006(9)
C8 0.0321(12) 0.0228(11) 0.0379(13) 0.0045(9) -0.0073(10) -0.0047(9)
C9 0.0232(11) 0.0270(11) 0.0379(13) 0.0068(10) -0.0020(9) -0.0012(9)
C10 0.0231(11) 0.0239(11) 0.0332(12) 0.0002(9) 0.0017(9) 0.0020(9)
C11 0.0224(10) 0.0236(10) 0.0235(10) 0.0009(8) 0.0013(8) -0.0008(8)
C12 0.0462(15) 0.0192(11) 0.0349(13) 0.0019(9) -0.0028(11) 0.0043(10)
C13 0.069(2) 0.0196(11) 0.0372(14) 0.0024(10) -0.0069(13) 0.0016(12)
C14 0.0506(16) 0.0304(13) 0.0446(15) -0.0012(11) 0.0029(13) 0.0126(12)
C15 0.0572(18) 0.0287(13) 0.0418(15) -0.0051(11) -0.0092(13) 0.0002(12)
C16 0.0245(12) 0.0285(13) 0.0564(17) 0.0071(11) -0.0104(11) -0.0013(9)
C17 0.0362(16) 0.083(2) 0.058(2) 0.0047(17) -0.0185(14) 0.0073(15)
C18 0.051(2) 0.0342(16) 0.150(4) 0.015(2) -0.051(2) 0.0045(14)
C19 0.0244(14) 0.077(2) 0.071(2) 0.0148(18) -0.0017(14) 0.0098(14)
C20 0.0271(11) 0.0264(11) 0.0266(11) -0.0041(9) -0.0003(9) -0.0005(9)
C21 0.0379(14) 0.0245(12) 0.0488(15) -0.0057(11) -0.0101(12) 0.0008(10)
C22 0.0431(15) 0.0386(14) 0.0287(12) -0.0071(10) -0.0003(11) -0.0006(11)
C23 0.0282(12) 0.0375(14) 0.0409(14) -0.0075(11) 0.0008(10) -0.0073(10)
C24 0.0434(16) 0.0564(18) 0.0461(17) 0.0024(14) -0.0115(13) 0.0075(14)
C25 0.0492(18) 0.071(2) 0.0430(17) 0.0025(15) -0.0032(14) -0.0026(16)
C26 0.060(2) 0.0455(18) 0.099(3) 0.0223(19) -0.033(2) -0.0105(16)
C27 0.0398(15) 0.0220(12) 0.071(2) 0.0072(12) 0.0150(14) 0.0077(11)
C28 0.0319(15) 0.0453(17) 0.095(3) 0.0115(17) 0.0003(16) 0.0029(13)
C29 0.0331(17) 0.055(2) 0.159(5) 0.017(3) 0.002(2) 0.0052(16)
C31 0.066(3) 0.042(2) 0.145(4) 0.014(2) 0.063(3) 0.0075(18)
C32 0.061(2) 0.0353(16) 0.085(3) 0.0053(16) 0.0353(18) 0.0046(14)

loop_
_atom_type_symbol
_atom_type_description
_atom_type_scat_dispersion_real
_atom_type_scat_dispersion_imag
_atom_type_scat_source
C C 0.0033 0.0016 'International Tables Vol C Tables 4.2.6.8 and 6.1.1.4'
H H 0.0000 0.0000 'International Tables Vol C Tables 4.2.6.8 and 6.1.1.4'
N N 0.0061 0.0033 'International Tables Vol C Tables 4.2.6.8 and 6.1.1.4'
O O 0.0106 0.0060 'International Tables Vol C Tables 4.2.6.8 and 6.1.1.4'
Si Si 0.0817 0.0704 'International Tables Vol C Tables 4.2.6.8 and 6.1.1.4'
P P 0.1023 0.0942 'International Tables Vol C Tables 4.2.6.8 and 6.1.1.4'

loop_
_geom_angle_atom_site_label_1
_geom_angle_atom_site_label_2
_geom_angle_atom_site_label_3
_geom_angle
_geom_angle_publ_flag
C3 SI1 C25 108.25(15) y
C3 SI1 C24 107.03(13) y
C25 SI1 C24 112.62(15) y
C3 SI1 C26 110.01(14) y
C25 SI1 C26 109.96(18) y
C24 SI1 C26 108.92(17) y
C1 P1 C6 103.54(11) y
O20 N1 O1 122.8(5) y
O20 N1 C30 117.3(8) y
O1 N1 C30 119.9(7) y
C29 C30 C31 121.9(3) y
C29 C30 N1 117.1(6) y
C31 C30 N1 121.0(6) y
C4 C1 C2 118.1(2) y
C4 C1 P1 124.52(17) y
C2 C1 P1 117.32(19) y
C3 C2 C1 178.1(3) y
C2 C3 SI1 174.2(3) y
C5 C4 C1 177.1(3) y
C4 C5 C27 173.5(3) y
C11 C6 C7 119.5(2) y
C11 C6 P1 119.96(16) y
C7 C6 P1 120.51(16) y
C8 C7 C6 117.7(2) y
C8 C7 C12 117.1(2) y
C6 C7 C12 125.1(2) y
C9 C8 C7 123.3(2) y
C9 C8 H8 118.4 ?
C7 C8 H8 118.4 ?
C10 C9 C8 117.4(2) y
C10 C9 C16 121.9(2) y
C8 C9 C16 120.7(2) y
C9 C10 C11 123.4(2) y
C9 C10 H10 118.3 ?
C11 C10 H10 118.3 ?
C10 C11 C6 118.2(2) y
C10 C11 C20 116.95(19) y
C6 C11 C20 124.81(19) y
C15 C12 C14 105.8(2) y
C15 C12 C13 106.4(2) y
C14 C12 C13 110.4(2) y
C15 C12 C7 111.7(2) y
C14 C12 C7 111.0(2) y
C13 C12 C7 111.2(2) y
C12 C13 H13A 109.5 ?
C12 C13 H13B 109.5 ?
H13A C13 H13B 109.5 ?
C12 C13 H13C 109.5 ?
H13A C13 H13C 109.5 ?
H13B C13 H13C 109.5 ?
C12 C14 H14A 109.5 ?
C12 C14 H14B 109.5 ?
H14A C14 H14B 109.5 ?
C12 C14 H14C 109.5 ?
H14A C14 H14C 109.5 ?
H14B C14 H14C 109.5 ?
C12 C15 H15A 109.5 ?
C12 C15 H15B 109.5 ?
H15A C15 H15B 109.5 ?
C12 C15 H15C 109.5 ?
H15A C15 H15C 109.5 ?
H15B C15 H15C 109.5 ?
C19 C16 C17 109.2(2) y
C19 C16 C18 106.7(3) y
C17 C16 C18 108.5(3) y
C19 C16 C9 109.0(2) y
C17 C16 C9 111.4(2) y
C18 C16 C9 111.8(2) y
C16 C17 H17A 109.5 ?
C16 C17 H17B 109.5 ?
H17A C17 H17B 109.5 ?
C16 C17 H17C 109.5 ?
H17A C17 H17C 109.5 ?
H17B C17 H17C 109.5 ?
C16 C18 H18A 109.5 ?
C16 C18 H18B 109.5 ?
H18A C18 H18B 109.5 ?
C16 C18 H18C 109.5 ?
H18A C18 H18C 109.5 ?
H18B C18 H18C 109.5 ?
C16 C19 H19A 109.5 ?
C16 C19 H19B 109.5 ?
H19A C19 H19B 109.5 ?
C16 C19 H19C 109.5 ?
H19A C19 H19C 109.5 ?
H19B C19 H19C 109.5 ?
C23 C20 C22 109.5(2) y
C23 C20 C21 104.8(2) y
C22 C20 C21 106.75(19) y
C23 C20 C11 112.85(18) y
C22 C20 C11 111.09(19) y
C21 C20 C11 111.50(19) y
C20 C21 H21A 109.5 ?
C20 C21 H21B 109.5 ?
H21A C21 H21B 109.5 ?
C20 C21 H21C 109.5 ?
H21A C21 H21C 109.5 ?
H21B C21 H21C 109.5 ?
C20 C22 H22A 109.5 ?
C20 C22 H22B 109.5 ?
H22A C22 H22B 109.5 ?
C20 C22 H22C 109.5 ?
H22A C22 H22C 109.5 ?
H22B C22 H22C 109.5 ?
C20 C23 H23A 109.5 ?
C20 C23 H23B 109.5 ?
H23A C23 H23B 109.5 ?
C20 C23 H23C 109.5 ?
H23A C23 H23C 109.5 ?
H23B C23 H23C 109.5 ?
SI1 C24 H24A 109.5 ?
SI1 C24 H24B 109.5 ?
H24A C24 H24B 109.5 ?
SI1 C24 H24C 109.5 ?
H24A C24 H24C 109.5 ?
H24B C24 H24C 109.5 ?
SI1 C25 H25A 109.5 ?
SI1 C25 H25B 109.5 ?
H25A C25 H25B 109.5 ?
SI1 C25 H25C 109.5 ?
H25A C25 H25C 109.5 ?
H25B C25 H25C 109.5 ?
SI1 C26 H26A 109.5 ?
SI1 C26 H26B 109.5 ?
H26A C26 H26B 109.5 ?
SI1 C26 H26C 109.5 ?
H26A C26 H26C 109.5 ?
H26B C26 H26C 109.5 ?
C28 C27 C32 118.9(3) y
C28 C27 C5 119.5(3) y
C32 C27 C5 121.5(3) y
C29 C28 C27 120.7(4) y
C29 C28 H28 119.7 ?
C27 C28 H28 119.7 ?
C30 C29 C28 119.6(5) y
C30 C29 H29 120.2 ?
C28 C29 H29 120.2 ?
C30 C31 C32 119.2(4) y
C30 C31 H31 120.4 ?
C32 C31 H31 120.4 ?
C31 C32 C27 119.7(4) y
C31 C32 H32 120.1 ?
C27 C32 H32 120.1 ?

loop_
_geom_bond_atom_site_label_1
_geom_bond_atom_site_label_2
_geom_bond_distance
_geom_bond_publ_flag
Si1 C3 1.841(3) y
Si1 C25 1.842(3) y
Si1 C24 1.852(3) y
Si1 C26 1.859(3) y
P1 C1 1.699(2) y
P1 C6 1.838(2) y
N1 O20 1.201(9) y
N1 O1 1.217(9) y
N1 C30 1.482(5) y
C30 C29 1.359(7) y
C30 C31 1.361(7) y
C1 C4 1.426(3) y
C1 C2 1.428(3) y
C2 C3 1.219(3) y
C4 C5 1.185(3) y
C5 C27 1.436(4) y
C6 C11 1.424(3) y
C6 C7 1.427(3) y
C7 C8 1.395(3) y
C7 C12 1.555(3) y
C8 C9 1.387(3) y
C8 H8 0.95 ?
C9 C10 1.376(3) y
C9 C16 1.541(3) y
C10 C11 1.388(3) y
C10 H10 0.95 ?
C11 C20 1.552(3) y
C12 C15 1.532(4) y
C12 C14 1.537(4) y
C12 C13 1.542(3) y
C13 H13a 0.98 ?
C13 H13b 0.98 ?
C13 H13c 0.98 ?
C14 H14a 0.98 ?
C14 H14b 0.98 ?
C14 H14c 0.98 ?
C15 H15a 0.98 ?
C15 H15b 0.98 ?
C15 H15c 0.98 ?
C16 C19 1.513(4) y
C16 C17 1.527(4) y
C16 C18 1.535(4) y
C17 H17a 0.98 ?
C17 H17b 0.98 ?
C17 H17c 0.98 ?
C18 H18a 0.98 ?
C18 H18b 0.98 ?
C18 H18c 0.98 ?
C19 H19a 0.98 ?
C19 H19b 0.98 ?
C19 H19c 0.98 ?
C20 C23 1.533(3) y
C20 C22 1.533(3) y
C20 C21 1.540(3) y
C21 H21a 0.98 ?
C21 H21b 0.98 ?
C21 H21c 0.98 ?
C22 H22a 0.98 ?
C22 H22b 0.98 ?
C22 H22c 0.98 ?
C23 H23a 0.98 ?
C23 H23b 0.98 ?
C23 H23c 0.98 ?
C24 H24a 0.98 ?
C24 H24b 0.98 ?
C24 H24c 0.98 ?
C25 H25a 0.98 ?
C25 H25b 0.98 ?
C25 H25c 0.98 ?
C26 H26a 0.98 ?
C26 H26b 0.98 ?
C26 H26c 0.98 ?
C27 C28 1.380(5) y
C27 C32 1.399(4) y
C28 C29 1.377(5) y
C28 H28 0.95 ?
C29 H29 0.95 ?
C31 C32 1.393(5) y
C31 H31 0.95 ?
C32 H32 0.95 ?

loop_
_geom_torsion_atom_site_label_1
_geom_torsion_atom_site_label_2
_geom_torsion_atom_site_label_3
_geom_torsion_atom_site_label_4
_geom_torsion
_geom_torsion_publ_flag
O20 N1 C30 C29 -176.8(4) y
O1 N1 C30 C29 4.8(6) y
O20 N1 C30 C31 5.5(6) y
O1 N1 C30 C31 -172.9(4) y
C6 P1 C1 C4 3.6(2) y
C6 P1 C1 C2 -178.98(19) y
C4 C1 C2 C3 157(8) y
P1 C1 C2 C3 -20(9) y
C1 C2 C3 SI1 23(10) y
C25 SI1 C3 C2 123(3) y
C24 SI1 C3 C2 1(3) y
C26 SI1 C3 C2 -117(3) y
C2 C1 C4 C5 -114(5) y
P1 C1 C4 C5 63(5) y
C1 C4 C5 C27 -9(7) y
C1 P1 C6 C11 91.16(19) y
C1 P1 C6 C7 -88.6(2) y
C11 C6 C7 C8 -6.7(3) y
P1 C6 C7 C8 173.11(17) y
C11 C6 C7 C12 170.8(2) y
P1 C6 C7 C12 -9.4(3) y
C6 C7 C8 C9 2.7(4) y
C12 C7 C8 C9 -175.0(2) y
C7 C8 C9 C10 1.8(4) y
C7 C8 C9 C16 -179.2(2) y
C8 C9 C10 C11 -2.4(4) y
C16 C9 C10 C11 178.5(2) y
C9 C10 C11 C6 -1.5(3) y
C9 C10 C11 C20 177.2(2) y
C7 C6 C11 C10 6.1(3) y
P1 C6 C11 C10 -173.66(17) y
C7 C6 C11 C20 -172.5(2) y
P1 C6 C11 C20 7.7(3) y
C8 C7 C12 C15 12.3(3) y
C6 C7 C12 C15 -165.1(2) y
C8 C7 C12 C14 130.2(2) y
C6 C7 C12 C14 -47.3(3) y
C8 C7 C12 C13 -106.4(3) y
C6 C7 C12 C13 76.1(3) y
C10 C9 C16 C19 -99.2(3) y
C8 C9 C16 C19 81.9(3) y
C10 C9 C16 C17 140.2(3) y
C8 C9 C16 C17 -38.8(3) y
C10 C9 C16 C18 18.6(4) y
C8 C9 C16 C18 -160.4(3) y
C10 C11 C20 C23 -130.8(2) y
C6 C11 C20 C23 47.9(3) y
C10 C11 C20 C22 105.7(2) y
C6 C11 C20 C22 -75.6(3) y
C10 C11 C20 C21 -13.2(3) y
C6 C11 C20 C21 165.4(2) y
C4 C5 C27 C28 -31(2) y
C4 C5 C27 C32 148(2) y
C32 C27 C28 C29 -0.1(5) y
C5 C27 C28 C29 178.9(3) y
C31 C30 C29 C28 -1.5(6) y
N1 C30 C29 C28 -179.1(3) y
C27 C28 C29 C30 0.9(5) y
C29 C30 C31 C32 1.2(6) y
N1 C30 C31 C32 178.8(3) y
C30 C31 C32 C27 -0.3(5) y
C28 C27 C32 C31 -0.2(4) y
C5 C27 C32 C31 -179.2(3) y
